data_7201820
loop_
_publ_author_name
'Delavaux-Nicot, B\'eatrice'
'Kaeser, Adrien'
'Hahn, Uwe'
'G\'egout, Aline'
'Brandli, Pierre-Elie'
'Duhayon, Carine'
'Coppel, Yannick'
'Saquet, Alix'
'Nierengarten, Jean-Fran\,cois'

_publ_section_title
;
 Organotin chemistry for the preparation of fullerene-rich
 nanostructures
;
_journal_issue 13
_journal_name_full 'Journal of Materials Chemistry'
_journal_page_first 1547
_journal_paper_doi 10.1039/b716506d
_journal_volume 18
_journal_year 2008
_chemical_formula_moiety 'C66 H84 O18 Sn6, C2 H6 O'
_chemical_formula_sum 'C68 H89 O19 Sn6'
_chemical_formula_weight 1923.59
_space_group_IT_number 2
_symmetry_cell_setting triclinic
_symmetry_space_group_name_Hall '-P 1'
_symmetry_space_group_name_H-M 'P -1'
_atom_sites_solution_hydrogens geom
_atom_sites_solution_primary direct
_audit_creation_date 07-10-11
_audit_creation_method CRYSTALS_ver_12.84
_cell_angle_alpha 110.801(12)
_cell_angle_beta 114.727(13)
_cell_angle_gamma 97.630(12)
_cell_formula_units_Z 1
_cell_length_a 12.5850(13)
_cell_length_b 12.9929(13)
_cell_length_c 14.2161(15)
_cell_measurement_reflns_used 8000
_cell_measurement_temperature 180
_cell_measurement_theta_max 24
_cell_measurement_theta_min 3
_cell_volume 1862.3(5)
_computing_cell_refinement 'IPDS (Stoe & Cie, 1996)'
_computing_data_collection 'IPDS (Stoe & Cie, 1996)'
_computing_data_reduction 'XRED (Stoe & Cie 1996)'
_computing_molecular_graphics 'CAMERON (Watkin et al., 1996)'
_computing_publication_material 'CRYSTALS (Betteridge et al., 2003)'
_computing_structure_refinement 'CRYSTALS (Betteridge et al., 2003)'
_computing_structure_solution 'SIR92 (Altomare et al., 1994)'
_diffrn_ambient_temperature 180
_diffrn_measured_fraction_theta_full 0.940
_diffrn_measured_fraction_theta_max 0.924
_diffrn_measurement_device_type 'Stoe IPDS'
_diffrn_measurement_method '\f scans'
_diffrn_radiation_monochromator graphite
_diffrn_radiation_type 'Mo K\a'
_diffrn_radiation_wavelength 0.71073
_diffrn_reflns_av_R_equivalents 0.063
_diffrn_reflns_limit_h_max 14
_diffrn_reflns_limit_h_min -14
_diffrn_reflns_limit_k_max 16
_diffrn_reflns_limit_k_min -15
_diffrn_reflns_limit_l_max 17
_diffrn_reflns_limit_l_min -17
_diffrn_reflns_number 18445
_diffrn_reflns_theta_full 25.012
_diffrn_reflns_theta_max 26.054
_diffrn_reflns_theta_min 2.419
_diffrn_standards_number 0
_exptl_absorpt_coefficient_mu 2.047
_exptl_absorpt_correction_T_max 0.55
_exptl_absorpt_correction_T_min 0.44
_exptl_absorpt_correction_type multi-scan
_exptl_absorpt_process_details
;
[c.f. r.h. blessing, acta cryst. (1995), a51, 33-38]
;
_exptl_crystal_colour colorless
_exptl_crystal_density_diffrn 1.715
_exptl_crystal_description block
_exptl_crystal_F_000 949
_exptl_crystal_size_max 0.45
_exptl_crystal_size_mid 0.30
_exptl_crystal_size_min 0.30
_refine_diff_density_max 2.51
_refine_diff_density_min -0.81
_refine_ls_extinction_method None
_refine_ls_goodness_of_fit_ref 1.0821
_refine_ls_hydrogen_treatment constr
_refine_ls_matrix_type full
_refine_ls_number_parameters 418
_refine_ls_number_reflns 5370
_refine_ls_number_restraints 0
_refine_ls_R_factor_all 0.0480
_refine_ls_R_factor_gt 0.0397
_refine_ls_shift/su_max 0.000378
_refine_ls_structure_factor_coef F
_refine_ls_weighting_details
;
Method, part 1, Chebychev polynomial, (Watkin, 1994, Prince, 1982)
[weight] = 1.0/[A~0~*T~0~(x)+A~1~*T~1~(x) ... +A~n-1~]*T~n-1~(x)]
where A~i~ are the Chebychev coefficients listed below and x= Fcalc/Fmax
Method = Robust Weighting (Prince, 1982)
W = [weight] * [1-(deltaF/6*sigmaF)^2^]^2^
A~i~ are:
2.95 -0.667 2.16
;
_refine_ls_weighting_scheme calc
_refine_ls_wR_factor_all 0.0519
_refine_ls_wR_factor_gt 0.0484
_refine_ls_wR_factor_ref 0.0484
_reflns_limit_h_max 13
_reflns_limit_h_min -14
_reflns_limit_k_max 14
_reflns_limit_k_min -16
_reflns_limit_l_max 17
_reflns_limit_l_min 0
_reflns_number_gt 5370
_reflns_number_total 6805
_reflns_threshold_expression I>3.0\s(I)
_cod_data_source_file b716506d.txt
_cod_data_source_block CRYSTALS_cif
_cod_depositor_comments
;
The following automatic conversions were performed:
'_symmetry_cell_setting' value 'Triclinic' changed to 'triclinic'
according to '/home/saulius/struct/CIF-dictionaries/cif_core.dic'
dictionary named 'cif_core.dic' version 2.4.1 from 2010-06-29.

Automatic conversion script
Id: cif_fix_enum 1527 2010-12-29 10:47:43Z saulius 
;
_cod_original_sg_symbol_H-M 'P -1 '
_cod_database_code 7201820

loop_
_symmetry_equiv_pos_as_xyz
x,y,z
-x,-y,-z

loop_
_atom_site_label
_atom_site_type_symbol
_atom_site_fract_x
_atom_site_fract_y
_atom_site_fract_z
_atom_site_U_iso_or_equiv
_atom_site_occupancy
_atom_site_adp_type
_atom_site_refinement_flags_posn
_atom_site_refinement_flags_adp
_atom_site_refinement_flags_occupancy
_atom_site_disorder_assembly
_atom_site_disorder_group
_atom_site_attached_hydrogens
Sn1 Sn 0.15305(3) 0.53784(3) -0.06275(3) 0.0190 1.0000 Uani . . . . . .
Sn2 Sn 0.14507(3) 0.69338(3) 0.16470(3) 0.0187 1.0000 Uani . . . . . .
Sn3 Sn 0.11745(3) 0.43859(3) 0.14888(3) 0.0192 1.0000 Uani . . . . . .
C1 C 0.2419(7) 0.4147(5) -0.1086(6) 0.0397 1.0000 Uani . . . . . .
C2 C 0.3038(7) 0.4260(7) -0.1736(7) 0.0460 1.0000 Uani . . . . . .
C3 C 0.3587(8) 0.3321(7) -0.2049(7) 0.0515 1.0000 Uani . . . . . .
C4 C 0.4163(11) 0.3384(9) -0.2752(10) 0.0754 1.0000 Uani . . . . . .
C5 C 0.0878(5) 0.8384(4) 0.2237(4) 0.0245 1.0000 Uani . . . . . .
C6 C 0.1416(7) 0.9034(5) 0.3547(5) 0.0377 1.0000 Uani . . . . . .
C7 C 0.0916(7) 1.0017(6) 0.3900(6) 0.0454 1.0000 Uani . . . . . .
C8 C -0.0428(8) 0.9625(7) 0.3486(8) 0.0615 1.0000 Uani . . . . . .
C9 C 0.1954(5) 0.3048(5) 0.1096(5) 0.0259 1.0000 Uani . . . . . .
C10 C 0.3373(5) 0.3477(5) 0.1692(5) 0.0320 1.0000 Uani . . . . . .
C11 C 0.3883(7) 0.2502(6) 0.1388(6) 0.0445 1.0000 Uani . . . . . .
C12 C 0.5298(8) 0.2904(8) 0.2119(7) 0.0631 1.0000 Uani . . . . . .
C13 C 0.3571(5) 0.7800(4) 0.1214(4) 0.0234 1.0000 Uani . . . . . .
C14 C 0.4708(5) 0.8727(5) 0.1607(5) 0.0259 1.0000 Uani . . . . . .
C15 C 0.5028(6) 0.8808(5) 0.0809(5) 0.0356 1.0000 Uani . . . . . .
C16 C 0.6065(7) 0.9691(6) 0.1172(6) 0.0444 1.0000 Uani . . . . . .
C17 C 0.6794(6) 1.0474(5) 0.2322(6) 0.0443 1.0000 Uani . . . . . .
C18 C 0.6511(6) 1.0383(6) 0.3130(6) 0.0463 1.0000 Uani . . . . . .
C19 C 0.5463(6) 0.9521(5) 0.2776(5) 0.0385 1.0000 Uani . . . . . .
C20 C 0.3313(5) 0.6574(5) 0.3685(4) 0.0244 1.0000 Uani . . . . . .
C21 C 0.4586(5) 0.7083(5) 0.4710(4) 0.0251 1.0000 Uani . . . . . .
C22 C 0.5277(6) 0.6354(5) 0.4942(5) 0.0343 1.0000 Uani . . . . . .
C23 C 0.6485(6) 0.6846(7) 0.5871(6) 0.0437 1.0000 Uani . . . . . .
C24 C 0.6997(6) 0.8021(7) 0.6572(6) 0.0494 1.0000 Uani . . . . . .
C25 C 0.6309(7) 0.8735(6) 0.6340(6) 0.0530 1.0000 Uani . . . . . .
C26 C 0.5116(6) 0.8263(5) 0.5408(5) 0.0379 1.0000 Uani . . . . . .
C27 C 0.0381(5) 0.6131(4) -0.2603(4) 0.0241 1.0000 Uani . . . . . .
C28 C 0.0494(5) 0.6402(5) -0.3495(4) 0.0278 1.0000 Uani . . . . . .
C29 C -0.0337(6) 0.6849(5) -0.4099(5) 0.0369 1.0000 Uani . . . . . .
C30 C -0.0275(7) 0.7039(6) -0.4977(6) 0.0448 1.0000 Uani . . . . . .
C31 C 0.0628(7) 0.6779(5) -0.5256(5) 0.0429 1.0000 Uani . . . . . .
C32 C 0.1463(7) 0.6356(6) -0.4651(5) 0.0416 1.0000 Uani . . . . . .
C33 C 0.1403(6) 0.6167(5) -0.3758(5) 0.0337 1.0000 Uani . . . . . .
O1 O 0.1937(3) 0.5482(3) 0.0995(3) 0.0204 1.0000 Uani . . . . . .
O2 O 0.0327(3) 0.5659(3) 0.1724(3) 0.0195 1.0000 Uani . . . . . .
O3 O 0.0640(3) 0.6519(3) -0.0110(3) 0.0203 1.0000 Uani . . . . . .
O4 O 0.3164(3) 0.6894(3) 0.0273(3) 0.0254 1.0000 Uani . . . . . .
O5 O 0.3097(3) 0.7993(3) 0.1864(3) 0.0278 1.0000 Uani . . . . . .
O6 O 0.2849(3) 0.7276(3) 0.3359(3) 0.0261 1.0000 Uani . . . . . .
O7 O 0.2776(3) 0.5491(3) 0.3215(3) 0.0251 1.0000 Uani . . . . . .
O8 O -0.0587(4) 0.6147(3) -0.2535(3) 0.0267 1.0000 Uani . . . . . .
O9 O 0.1269(3) 0.5879(3) -0.1983(3) 0.0253 1.0000 Uani . . . . . .
C34 C 0.1702(15) -0.0828(14) -0.0163(14) 0.055(4) 0.5000 Uiso . . . . . .
C35 C 0.0743(14) -0.0360(13) -0.0403(12) 0.047(3) 0.5000 Uiso . . . . . .
O10 O 0.0372(9) -0.0019(9) 0.0325(8) 0.049(2) 0.5000 Uiso . . . . . .
H12 H 0.3051 0.4203 -0.0363 0.0574 1.0000 Uiso R . . . . .
H13 H 0.1802 0.3378 -0.1532 0.0572 1.0000 Uiso R . . . . .
H21 H 0.3716 0.5002 -0.1242 0.0693 1.0000 Uiso R . . . . .
H22 H 0.2446 0.4263 -0.2448 0.0692 1.0000 Uiso R . . . . .
H31 H 0.4218 0.3372 -0.1330 0.0791 1.0000 Uiso R . . . . .
H32 H 0.2933 0.2569 -0.2482 0.0791 1.0000 Uiso R . . . . .
H41 H 0.4413 0.2709 -0.2978 0.1439 1.0000 Uiso R . . . . .
H42 H 0.4874 0.4077 -0.2308 0.1440 1.0000 Uiso R . . . . .
H43 H 0.3574 0.3406 -0.3439 0.1441 1.0000 Uiso R . . . . .
H52 H 0.1124 0.8930 0.1988 0.0318 1.0000 Uiso R . . . . .
H53 H -0.0015 0.8095 0.1876 0.0326 1.0000 Uiso R . . . . .
H61 H 0.2325 0.9354 0.3924 0.0459 1.0000 Uiso R . . . . .
H62 H 0.1211 0.8488 0.3820 0.0460 1.0000 Uiso R . . . . .
H71 H 0.1069 1.0518 0.3569 0.0589 1.0000 Uiso R . . . . .
H72 H 0.1362 1.0448 0.4750 0.0589 1.0000 Uiso R . . . . .
H81 H -0.0663 1.0288 0.3794 0.0961 1.0000 Uiso R . . . . .
H82 H -0.0896 0.9258 0.2647 0.0957 1.0000 Uiso R . . . . .
H83 H -0.0611 0.9073 0.3750 0.0961 1.0000 Uiso R . . . . .
H92 H 0.1618 0.2677 0.0261 0.0336 1.0000 Uiso R . . . . .
H93 H 0.1700 0.2487 0.1322 0.0332 1.0000 Uiso R . . . . .
H101 H 0.3638 0.4046 0.1466 0.0380 1.0000 Uiso R . . . . .
H102 H 0.3712 0.3848 0.2528 0.0379 1.0000 Uiso R . . . . .
H111 H 0.3648 0.2215 0.0578 0.0541 1.0000 Uiso R . . . . .
H112 H 0.3531 0.1886 0.1512 0.0538 1.0000 Uiso R . . . . .
H121 H 0.5595 0.2270 0.1888 0.0970 1.0000 Uiso R . . . . .
H122 H 0.5644 0.3518 0.1998 0.0970 1.0000 Uiso R . . . . .
H123 H 0.5548 0.3189 0.2932 0.0969 1.0000 Uiso R . . . . .
H151 H 0.4544 0.8260 0.0031 0.0397 1.0000 Uiso R . . . . .
H161 H 0.6267 0.9757 0.0631 0.0578 1.0000 Uiso R . . . . .
H171 H 0.7484 1.1072 0.2558 0.0481 1.0000 Uiso R . . . . .
H181 H 0.7032 1.0902 0.3913 0.0451 1.0000 Uiso R . . . . .
H191 H 0.5260 0.9471 0.3318 0.0412 1.0000 Uiso R . . . . .
H221 H 0.4935 0.5545 0.4479 0.0417 1.0000 Uiso R . . . . .
H231 H 0.6952 0.6370 0.6018 0.0569 1.0000 Uiso R . . . . .
H241 H 0.7804 0.8340 0.7205 0.0510 1.0000 Uiso R . . . . .
H251 H 0.6649 0.9537 0.6812 0.0472 1.0000 Uiso R . . . . .
H261 H 0.4667 0.8746 0.5253 0.0388 1.0000 Uiso R . . . . .
H291 H -0.0935 0.7015 -0.3908 0.0460 1.0000 Uiso R . . . . .
H301 H -0.0840 0.7337 -0.5379 0.0540 1.0000 Uiso R . . . . .
H311 H 0.0667 0.6890 -0.5851 0.0501 1.0000 Uiso R . . . . .
H321 H 0.2080 0.6193 -0.4820 0.0481 1.0000 Uiso R . . . . .
H331 H 0.1974 0.5882 -0.3341 0.0409 1.0000 Uiso R . . . . .
H341 H 0.1944 -0.0936 -0.0736 0.0829 0.5000 Uiso R . . . . .
H342 H 0.1436 -0.1566 -0.0181 0.0831 0.5000 Uiso R . . . . .
H343 H 0.2393 -0.0293 0.0601 0.0826 0.5000 Uiso R . . . . .
H351 H 0.1010 0.0303 -0.0502 0.0562 0.5000 Uiso R . . . . .
H352 H 0.0040 -0.0946 -0.1124 0.0562 0.5000 Uiso R . . . . .

loop_
_atom_site_aniso_label
_atom_site_aniso_U_11
_atom_site_aniso_U_22
_atom_site_aniso_U_33
_atom_site_aniso_U_23
_atom_site_aniso_U_13
_atom_site_aniso_U_12
Sn1 0.01831(18) 0.02016(17) 0.02006(17) 0.00831(13) 0.01148(14) 0.00716(13)
Sn2 0.01917(18) 0.01748(17) 0.01865(17) 0.00671(13) 0.01003(13) 0.00598(13)
Sn3 0.01892(18) 0.01991(17) 0.01994(17) 0.00953(13) 0.00993(14) 0.00777(13)
C1 0.051(4) 0.034(3) 0.058(4) 0.025(3) 0.040(3) 0.029(3)
C2 0.056(4) 0.056(4) 0.062(4) 0.038(4) 0.046(4) 0.034(4)
C3 0.072(5) 0.052(4) 0.073(5) 0.041(4) 0.057(4) 0.038(4)
C4 0.106(8) 0.079(6) 0.104(7) 0.055(6) 0.086(7) 0.058(6)
C5 0.027(3) 0.023(2) 0.031(3) 0.014(2) 0.017(2) 0.016(2)
C6 0.048(4) 0.036(3) 0.031(3) 0.012(3) 0.022(3) 0.020(3)
C7 0.063(5) 0.035(3) 0.051(4) 0.018(3) 0.038(4) 0.024(3)
C8 0.065(5) 0.055(5) 0.071(5) 0.018(4) 0.047(5) 0.027(4)
C9 0.027(3) 0.025(3) 0.031(3) 0.012(2) 0.017(2) 0.018(2)
C10 0.027(3) 0.032(3) 0.035(3) 0.013(2) 0.015(2) 0.013(2)
C11 0.047(4) 0.043(4) 0.046(4) 0.015(3) 0.025(3) 0.029(3)
C12 0.052(5) 0.083(6) 0.059(5) 0.033(4) 0.025(4) 0.044(4)
C13 0.020(3) 0.021(2) 0.024(2) 0.008(2) 0.009(2) 0.007(2)
C14 0.020(3) 0.027(3) 0.030(3) 0.012(2) 0.013(2) 0.006(2)
C15 0.027(3) 0.039(3) 0.034(3) 0.011(3) 0.017(3) 0.003(3)
C16 0.048(4) 0.040(3) 0.057(4) 0.021(3) 0.038(3) 0.006(3)
C17 0.030(3) 0.027(3) 0.063(4) 0.012(3) 0.022(3) -0.001(3)
C18 0.033(3) 0.038(3) 0.041(4) 0.006(3) 0.012(3) -0.006(3)
C19 0.035(3) 0.033(3) 0.035(3) 0.008(3) 0.016(3) 0.000(3)
C20 0.022(3) 0.028(3) 0.019(2) 0.008(2) 0.010(2) 0.007(2)
C21 0.022(3) 0.032(3) 0.019(2) 0.013(2) 0.009(2) 0.004(2)
C22 0.033(3) 0.037(3) 0.036(3) 0.023(3) 0.015(3) 0.011(3)
C23 0.029(3) 0.065(4) 0.049(4) 0.040(4) 0.017(3) 0.021(3)
C24 0.018(3) 0.069(5) 0.041(4) 0.029(3) -0.001(3) 0.001(3)
C25 0.036(4) 0.043(4) 0.039(4) 0.012(3) -0.002(3) -0.010(3)
C26 0.030(3) 0.036(3) 0.032(3) 0.014(3) 0.005(3) 0.006(3)
C27 0.028(3) 0.021(2) 0.021(2) 0.008(2) 0.013(2) 0.004(2)
C28 0.032(3) 0.028(3) 0.020(2) 0.010(2) 0.012(2) 0.004(2)
C29 0.046(4) 0.036(3) 0.034(3) 0.021(3) 0.022(3) 0.010(3)
C30 0.059(4) 0.041(3) 0.035(3) 0.026(3) 0.018(3) 0.016(3)
C31 0.066(5) 0.030(3) 0.028(3) 0.012(3) 0.025(3) 0.002(3)
C32 0.047(4) 0.043(3) 0.030(3) 0.012(3) 0.024(3) 0.000(3)
C33 0.037(3) 0.033(3) 0.033(3) 0.015(2) 0.021(3) 0.005(2)
O1 0.0182(17) 0.0242(17) 0.0225(17) 0.0113(14) 0.0119(14) 0.0101(14)
O2 0.0172(17) 0.0215(16) 0.0195(16) 0.0079(13) 0.0107(14) 0.0046(14)
O3 0.0217(17) 0.0181(16) 0.0183(16) 0.0074(13) 0.0086(14) 0.0064(14)
O4 0.0240(18) 0.0240(18) 0.0271(19) 0.0099(15) 0.0144(16) 0.0040(15)
O5 0.0228(19) 0.0262(18) 0.0306(19) 0.0076(16) 0.0166(16) 0.0015(15)
O6 0.0239(19) 0.0227(17) 0.0185(17) 0.0054(14) 0.0031(15) 0.0075(15)
O7 0.0229(18) 0.0238(18) 0.0196(17) 0.0075(14) 0.0063(15) 0.0044(15)
O8 0.029(2) 0.033(2) 0.0260(18) 0.0187(16) 0.0157(16) 0.0118(16)
O9 0.0263(19) 0.0323(19) 0.0240(18) 0.0153(15) 0.0162(16) 0.0096(16)

loop_
_atom_type_symbol
_atom_type_scat_dispersion_real
_atom_type_scat_dispersion_imag
_atom_type_scat_Cromer_Mann_a1
_atom_type_scat_Cromer_Mann_b1
_atom_type_scat_Cromer_Mann_a2
_atom_type_scat_Cromer_Mann_b2
_atom_type_scat_Cromer_Mann_a3
_atom_type_scat_Cromer_Mann_b3
_atom_type_scat_Cromer_Mann_a4
_atom_type_scat_Cromer_Mann_b4
_atom_type_scat_Cromer_Mann_c
_atom_type_scat_source
Sn -0.6537 1.4246 19.1889 5.8303 19.1005 0.5031 4.4585 26.8909 2.4663 83.9572 4.7821 'International Tables Vol C 4.2.6.8 and 6.1.1.4'
O 0.0106 0.0060 3.0485 13.2771 2.2868 5.7011 1.5463 0.3239 0.8670 32.9089 0.2508 'International Tables Vol C 4.2.6.8 and 6.1.1.4'
H 0.0000 0.0000 0.4930 10.5109 0.3229 26.1257 0.1402 3.1424 0.0408 57.7998 0.0030 'International Tables Vol C 4.2.6.8 and 6.1.1.4'
C 0.0033 0.0016 2.3100 20.8439 1.0200 10.2075 1.5886 0.5687 0.8650 51.6512 0.2156 'International Tables Vol C 4.2.6.8 and 6.1.1.4'

loop_
_geom_angle_atom_site_label_1
_geom_angle_site_symmetry_1
_geom_angle_atom_site_label_2
_geom_angle_site_symmetry_2
_geom_angle_atom_site_label_3
_geom_angle_site_symmetry_3
_geom_angle
_geom_angle_publ_flag
O2 2_565 Sn1 . C1 . 100.9(2) yes
O2 2_565 Sn1 . O1 . 104.26(13) yes
C1 . Sn1 . O1 . 98.4(2) yes
O2 2_565 Sn1 . O3 . 78.09(13) yes
C1 . Sn1 . O3 . 175.70(19) yes
O1 . Sn1 . O3 . 77.86(13) yes
O2 2_565 Sn1 . O4 . 158.25(14) yes
C1 . Sn1 . O4 . 94.9(2) yes
O1 . Sn1 . O4 . 87.87(14) yes
O3 . Sn1 . O4 . 87.15(14) yes
O2 2_565 Sn1 . O9 . 85.16(13) yes
C1 . Sn1 . O9 . 95.6(2) yes
O1 . Sn1 . O9 . 161.22(13) yes
O3 . Sn1 . O9 . 88.51(14) yes
O4 . Sn1 . O9 . 78.51(14) yes
C5 . Sn2 . O1 . 177.35(17) yes
C5 . Sn2 . O2 . 101.19(18) yes
O1 . Sn2 . O2 . 78.24(14) yes
C5 . Sn2 . O3 . 99.58(17) yes
O1 . Sn2 . O3 . 78.14(13) yes
O2 . Sn2 . O3 . 105.19(13) yes
C5 . Sn2 . O5 . 93.47(18) yes
O1 . Sn2 . O5 . 87.75(14) yes
O2 . Sn2 . O5 . 159.36(14) yes
O3 . Sn2 . O5 . 86.36(14) yes
C5 . Sn2 . O6 . 95.39(17) yes
O1 . Sn2 . O6 . 87.16(13) yes
O2 . Sn2 . O6 . 86.38(14) yes
O3 . Sn2 . O6 . 158.79(15) yes
O5 . Sn2 . O6 . 77.77(15) yes
O8 2_565 Sn3 . O3 2_565 87.30(14) yes
O8 2_565 Sn3 . C9 . 95.35(19) yes
O3 2_565 Sn3 . C9 . 98.43(18) yes
O8 2_565 Sn3 . O1 . 159.17(14) yes
O3 2_565 Sn3 . O1 . 104.55(13) yes
C9 . Sn3 . O1 . 99.67(18) yes
O8 2_565 Sn3 . O2 . 87.74(14) yes
O3 2_565 Sn3 . O2 . 77.98(13) yes
C9 . Sn3 . O2 . 175.18(17) yes
O1 . Sn3 . O2 . 78.31(13) yes
O8 2_565 Sn3 . O7 . 79.80(14) yes
O3 2_565 Sn3 . O7 . 162.66(14) yes
C9 . Sn3 . O7 . 94.29(18) yes
O1 . Sn3 . O7 . 84.74(14) yes
O2 . Sn3 . O7 . 89.89(14) yes
Sn1 . C1 . C2 . 119.3(4) yes
Sn1 . C1 . H12 . 106.7 no
C2 . C1 . H12 . 106.4 no
Sn1 . C1 . H13 . 107.4 no
C2 . C1 . H13 . 107.9 no
H12 . C1 . H13 . 108.8 no
C1 . C2 . C3 . 114.6(6) yes
C1 . C2 . H21 . 107.2 no
C3 . C2 . H21 . 107.3 no
C1 . C2 . H22 . 109.0 no
C3 . C2 . H22 . 108.8 no
H21 . C2 . H22 . 109.8 no
C2 . C3 . C4 . 115.6(6) yes
C2 . C3 . H31 . 107.6 no
C4 . C3 . H31 . 107.9 no
C2 . C3 . H32 . 108.1 no
C4 . C3 . H32 . 108.1 no
H31 . C3 . H32 . 109.4 no
C3 . C4 . H41 . 109.9 no
C3 . C4 . H42 . 109.8 no
H41 . C4 . H42 . 109.4 no
C3 . C4 . H43 . 109.4 no
H41 . C4 . H43 . 109.1 no
H42 . C4 . H43 . 109.2 no
Sn2 . C5 . C6 . 115.7(4) yes
Sn2 . C5 . H52 . 107.4 no
C6 . C5 . H52 . 107.9 no
Sn2 . C5 . H53 . 107.3 no
C6 . C5 . H53 . 107.9 no
H52 . C5 . H53 . 110.6 no
C5 . C6 . C7 . 112.8(5) yes
C5 . C6 . H61 . 108.7 no
C7 . C6 . H61 . 109.3 no
C5 . C6 . H62 . 109.1 no
C7 . C6 . H62 . 108.0 no
H61 . C6 . H62 . 108.9 no
C6 . C7 . C8 . 114.2(6) yes
C6 . C7 . H71 . 106.9 no
C8 . C7 . H71 . 108.5 no
C6 . C7 . H72 . 108.6 no
C8 . C7 . H72 . 108.2 no
H71 . C7 . H72 . 110.4 no
C7 . C8 . H81 . 109.4 no
C7 . C8 . H82 . 110.1 no
H81 . C8 . H82 . 109.5 no
C7 . C8 . H83 . 109.8 no
H81 . C8 . H83 . 108.9 no
H82 . C8 . H83 . 109.1 no
Sn3 . C9 . C10 . 114.5(4) yes
Sn3 . C9 . H92 . 107.2 no
C10 . C9 . H92 . 108.3 no
Sn3 . C9 . H93 . 108.3 no
C10 . C9 . H93 . 109.0 no
H92 . C9 . H93 . 109.4 no
C9 . C10 . C11 . 112.7(5) yes
C9 . C10 . H101 . 109.4 no
C11 . C10 . H101 . 108.8 no
C9 . C10 . H102 . 108.6 no
C11 . C10 . H102 . 108.1 no
H101 . C10 . H102 . 109.1 no
C10 . C11 . C12 . 112.4(6) yes
C10 . C11 . H111 . 107.7 no
C12 . C11 . H111 . 108.7 no
C10 . C11 . H112 . 109.0 no
C12 . C11 . H112 . 108.9 no
H111 . C11 . H112 . 110.2 no
C11 . C12 . H121 . 110.3 no
C11 . C12 . H122 . 108.6 no
H121 . C12 . H122 . 109.1 no
C11 . C12 . H123 . 109.6 no
H121 . C12 . H123 . 109.4 no
H122 . C12 . H123 . 109.7 no
C14 . C13 . O4 . 117.6(5) yes
C14 . C13 . O5 . 116.6(4) yes
O4 . C13 . O5 . 125.7(5) yes
C13 . C14 . C15 . 120.2(5) yes
C13 . C14 . C19 . 120.6(5) yes
C15 . C14 . C19 . 119.2(5) yes
C14 . C15 . C16 . 120.1(6) yes
C14 . C15 . H151 . 119.4 no
C16 . C15 . H151 . 120.5 no
C15 . C16 . C17 . 120.3(6) yes
C15 . C16 . H161 . 120.0 no
C17 . C16 . H161 . 119.8 no
C16 . C17 . C18 . 120.4(6) yes
C16 . C17 . H171 . 119.8 no
C18 . C17 . H171 . 119.9 no
C17 . C18 . C19 . 119.9(6) yes
C17 . C18 . H181 . 119.7 no
C19 . C18 . H181 . 120.4 no
C14 . C19 . C18 . 120.2(6) yes
C14 . C19 . H191 . 119.9 no
C18 . C19 . H191 . 120.0 no
C21 . C20 . O6 . 116.7(5) yes
C21 . C20 . O7 . 118.2(5) yes
O6 . C20 . O7 . 125.1(5) yes
C20 . C21 . C22 . 119.7(5) yes
C20 . C21 . C26 . 121.0(5) yes
C22 . C21 . C26 . 119.2(5) yes
C21 . C22 . C23 . 119.1(6) yes
C21 . C22 . H221 . 120.9 no
C23 . C22 . H221 . 120.0 no
C22 . C23 . C24 . 121.1(6) yes
C22 . C23 . H231 . 119.6 no
C24 . C23 . H231 . 119.3 no
C23 . C24 . C25 . 119.4(6) yes
C23 . C24 . H241 . 120.3 no
C25 . C24 . H241 . 120.2 no
C24 . C25 . C26 . 120.2(7) yes
C24 . C25 . H251 . 120.2 no
C26 . C25 . H251 . 119.6 no
C25 . C26 . C21 . 120.8(6) yes
C25 . C26 . H261 . 119.7 no
C21 . C26 . H261 . 119.4 no
C28 . C27 . O8 . 118.2(5) yes
C28 . C27 . O9 . 116.3(5) yes
O8 . C27 . O9 . 125.5(5) yes
C27 . C28 . C29 . 120.5(5) yes
C27 . C28 . C33 . 119.8(5) yes
C29 . C28 . C33 . 119.7(5) yes
C28 . C29 . C30 . 120.4(7) yes
C28 . C29 . H291 . 119.1 no
C30 . C29 . H291 . 120.5 no
C29 . C30 . C31 . 119.7(6) yes
C29 . C30 . H301 . 119.8 no
C31 . C30 . H301 . 120.5 no
C30 . C31 . C32 . 120.1(6) yes
C30 . C31 . H311 . 120.2 no
C32 . C31 . H311 . 119.6 no
C31 . C32 . C33 . 120.2(7) yes
C31 . C32 . H321 . 120.9 no
C33 . C32 . H321 . 119.0 no
C32 . C33 . C28 . 119.9(6) yes
C32 . C33 . H331 . 120.4 no
C28 . C33 . H331 . 119.8 no
Sn1 . O1 . Sn3 . 132.72(17) yes
Sn1 . O1 . Sn2 . 100.11(14) yes
Sn3 . O1 . Sn2 . 100.24(15) yes
Sn2 . O2 . Sn3 . 99.73(15) yes
Sn2 . O2 . Sn1 2_565 132.01(16) yes
Sn3 . O2 . Sn1 2_565 100.23(14) yes
Sn1 . O3 . Sn3 2_565 100.23(14) yes
Sn1 . O3 . Sn2 . 100.29(14) yes
Sn3 2_565 O3 . Sn2 . 131.86(18) yes
Sn1 . O4 . C13 . 129.5(4) yes
Sn2 . O5 . C13 . 130.1(3) yes
Sn2 . O6 . C20 . 128.7(3) yes
Sn3 . O7 . C20 . 128.2(3) yes
Sn3 2_565 O8 . C27 . 128.6(3) yes
Sn1 . O9 . C27 . 130.9(3) yes
C35 . C34 . H341 . 108.9 no
C35 . C34 . H342 . 110.5 no
H341 . C34 . H342 . 109.2 no
C35 . C34 . H343 . 108.8 no
H341 . C34 . H343 . 110.0 no
H342 . C34 . H343 . 109.4 no
O10 2_555 C35 . C34 . 157.8(14) yes
C34 . C35 . O10 . 119.5(13) yes
O10 2_555 C35 . H351 . 91.2 no
C34 . C35 . H351 . 106.9 no
O10 . C35 . H351 . 106.9 no
O10 2_555 C35 . H352 . 77.9 no
C34 . C35 . H352 . 106.9 no
O10 . C35 . H352 . 106.9 no
H351 . C35 . H352 . 109.5 no
C35 2_555 O10 . C35 . 139.6(8) yes

loop_
_geom_bond_atom_site_label_1
_geom_bond_site_symmetry_1
_geom_bond_atom_site_label_2
_geom_bond_site_symmetry_2
_geom_bond_distance
_geom_bond_publ_flag
Sn1 . O2 2_565 2.082(3) yes
Sn1 . C1 . 2.140(6) yes
Sn1 . O1 . 2.091(3) yes
Sn1 . O3 . 2.085(3) yes
Sn1 . O4 . 2.162(4) yes
Sn1 . O9 . 2.159(3) yes
Sn2 . C5 . 2.125(5) yes
Sn2 . O1 . 2.082(3) yes
Sn2 . O2 . 2.096(3) yes
Sn2 . O3 . 2.082(3) yes
Sn2 . O5 . 2.166(4) yes
Sn2 . O6 . 2.158(3) yes
Sn3 . O8 2_565 2.180(4) yes
Sn3 . O3 2_565 2.085(3) yes
Sn3 . C9 . 2.126(5) yes
Sn3 . O1 . 2.086(3) yes
Sn3 . O2 . 2.088(3) yes
Sn3 . O7 . 2.176(3) yes
C1 . C2 . 1.466(9) yes
C1 . H12 . 0.970 no
C1 . H13 . 0.968 no
C2 . C3 . 1.504(10) yes
C2 . H21 . 0.974 no
C2 . H22 . 0.976 no
C3 . C4 . 1.476(11) yes
C3 . H31 . 0.969 no
C3 . H32 . 0.973 no
C4 . H41 . 0.965 no
C4 . H42 . 0.959 no
C4 . H43 . 0.961 no
C5 . C6 . 1.521(8) yes
C5 . H52 . 0.969 no
C5 . H53 . 0.967 no
C6 . C7 . 1.517(9) yes
C6 . H61 . 0.986 no
C6 . H62 . 0.975 no
C7 . C8 . 1.480(12) yes
C7 . H71 . 0.971 no
C7 . H72 . 0.978 no
C8 . H81 . 0.965 no
C8 . H82 . 0.964 no
C8 . H83 . 0.964 no
C9 . C10 . 1.533(8) yes
C9 . H92 . 0.970 no
C9 . H93 . 0.962 no
C10 . C11 . 1.505(8) yes
C10 . H101 . 0.978 no
C10 . H102 . 0.970 no
C11 . C12 . 1.530(11) yes
C11 . H111 . 0.966 no
C11 . H112 . 0.970 no
C12 . H121 . 0.958 no
C12 . H122 . 0.961 no
C12 . H123 . 0.966 no
C13 . C14 . 1.485(7) yes
C13 . O4 . 1.259(6) yes
C13 . O5 . 1.268(7) yes
C14 . C15 . 1.384(8) yes
C14 . C19 . 1.388(8) yes
C15 . C16 . 1.380(9) yes
C15 . H151 . 0.929 no
C16 . C17 . 1.366(10) yes
C16 . H161 . 0.932 no
C17 . C18 . 1.375(10) yes
C17 . H171 . 0.928 no
C18 . C19 . 1.379(9) yes
C18 . H181 . 0.929 no
C19 . H191 . 0.927 no
C20 . C21 . 1.486(7) yes
C20 . O6 . 1.266(6) yes
C20 . O7 . 1.259(6) yes
C21 . C22 . 1.402(8) yes
C21 . C26 . 1.368(8) yes
C22 . C23 . 1.388(9) yes
C22 . H221 . 0.935 no
C23 . C24 . 1.364(11) yes
C23 . H231 . 0.927 no
C24 . C25 . 1.382(11) yes
C24 . H241 . 0.934 no
C25 . C26 . 1.379(9) yes
C25 . H251 . 0.929 no
C26 . H261 . 0.922 no
C27 . C28 . 1.485(7) yes
C27 . O8 . 1.265(7) yes
C27 . O9 . 1.269(7) yes
C28 . C29 . 1.391(9) yes
C28 . C33 . 1.383(9) yes
C29 . C30 . 1.386(9) yes
C29 . H291 . 0.926 no
C30 . C31 . 1.395(11) yes
C30 . H301 . 0.934 no
C31 . C32 . 1.370(10) yes
C31 . H311 . 0.927 no
C32 . C33 . 1.404(8) yes
C32 . H321 . 0.933 no
C33 . H331 . 0.936 no
C34 . C35 . 1.39(2) yes
C34 . H341 . 0.956 no
C34 . H342 . 0.960 no
C34 . H343 . 0.966 no
C35 . O10 2_555 1.581(19) yes
C35 . O10 . 1.273(18) yes
C35 . H351 . 0.960 no
C35 . H352 . 0.960 no
